data_7104790
loop_
_publ_author_name
'Latturner, Susan E.'
'Kanatzidis, Mercouri G.'

_publ_section_title
;
 REAu4Al8Si: the end member of a new homologous series of intermetallics
 featuring thick AuAl2 layers
;
_journal_coden_ASTM CHCOFS
_journal_issue 18
_journal_name_full
;
 Chemical Communications (Cambridge, United Kingdom)
;
_journal_page_first 2340
_journal_page_last 2341
_journal_paper_doi 10.1039/b306641j
_journal_year 2003
_chemical_formula_sum 'Al8 Au3.96 Si1.04 Sm'
_chemical_formula_weight 1175.39
_space_group_IT_number 139
_symmetry_cell_setting tetragonal
_symmetry_space_group_name_Hall '-I 4 2'
_symmetry_space_group_name_H-M 'I 4/m m m'
_atom_sites_solution_hydrogens geom
_atom_sites_solution_primary direct
_atom_sites_solution_secondary difmap
_audit_creation_method SHELXL-97
_cell_angle_alpha 90.00
_cell_angle_beta 90.00
_cell_angle_gamma 90.00
_cell_formula_units_Z 4
_cell_length_a 5.9683(5)
_cell_length_b 5.9683(5)
_cell_length_c 28.594(3)
_cell_measurement_temperature 293(2)
_cell_volume 1018.55(17)
_computing_cell_refinement 'Bruker SAINT software (Bruker, 1999)'
_computing_data_collection 'Bruker SMART software (Bruker, 1997)'
_computing_data_reduction 'Bruker SAINT software (Bruker, 1999)'
_computing_structure_refinement 'SHELXL-97 (Sheldrick, 1997)'
_computing_structure_solution 'SHELXS-97 (Sheldrick, 1990)'
_diffrn_ambient_temperature 293(2)
_diffrn_measured_fraction_theta_full 0.995
_diffrn_measured_fraction_theta_max 0.995
_diffrn_measurement_device_type 'CCD area detector (Bruker AXS)'
_diffrn_measurement_method 'phi and omega scans'
_diffrn_radiation_monochromator graphite
_diffrn_radiation_source 'fine-focus sealed tube'
_diffrn_radiation_type MoK\a
_diffrn_radiation_wavelength 0.71073
_diffrn_reflns_av_R_equivalents 0.1001
_diffrn_reflns_av_sigmaI/netI 0.0378
_diffrn_reflns_limit_h_max 7
_diffrn_reflns_limit_h_min -7
_diffrn_reflns_limit_k_max 7
_diffrn_reflns_limit_k_min -7
_diffrn_reflns_limit_l_max 38
_diffrn_reflns_limit_l_min -37
_diffrn_reflns_number 5084
_diffrn_reflns_theta_full 28.24
_diffrn_reflns_theta_max 28.24
_diffrn_reflns_theta_min 1.42
_exptl_absorpt_coefficient_mu 63.264
_exptl_absorpt_correction_T_max 1.0000
_exptl_absorpt_correction_T_min 0.1928
_exptl_absorpt_correction_type multi-scan
_exptl_absorpt_process_details SADABS
_exptl_crystal_colour silver
_exptl_crystal_density_diffrn 7.665
_exptl_crystal_density_method 'not measured'
_exptl_crystal_description block
_exptl_crystal_F_000 1974
_exptl_crystal_size_max 0.2
_exptl_crystal_size_mid 0.2
_exptl_crystal_size_min 0.1
_refine_diff_density_max 3.033
_refine_diff_density_min -2.671
_refine_diff_density_rms 0.593
_refine_ls_extinction_coef 0.00215(12)
_refine_ls_extinction_expression Fc^*^=kFc[1+0.001xFc^2^\l^3^/sin(2\q)]^-1/4^
_refine_ls_extinction_method SHELXL
_refine_ls_goodness_of_fit_ref 1.128
_refine_ls_hydrogen_treatment mixed
_refine_ls_matrix_type full
_refine_ls_number_parameters 32
_refine_ls_number_reflns 427
_refine_ls_number_restraints 0
_refine_ls_restrained_S_all 1.128
_refine_ls_R_factor_all 0.0375
_refine_ls_R_factor_gt 0.0326
_refine_ls_shift/su_max 0.005
_refine_ls_shift/su_mean 0.001
_refine_ls_structure_factor_coef Fsqd
_refine_ls_weighting_details 'calc w=1/[\s^2^(Fo^2^)+(0.0400P)^2^+2.9496P] where P=(Fo^2^+2Fc^2^)/3'
_refine_ls_weighting_scheme calc
_refine_ls_wR_factor_gt 0.0766
_refine_ls_wR_factor_ref 0.0777
_reflns_number_gt 378
_reflns_number_total 427
_reflns_threshold_expression >2sigma(I)
_cod_data_source_file b306641j.txt
_cod_data_source_block 2sl177br
_cod_original_sg_symbol_H-M I4/mmm
_cod_database_code 7104790

loop_
_symmetry_equiv_pos_as_xyz
'x, y, z'
'-x, -y, z'
'-y, x, z'
'y, -x, z'
'-x, y, -z'
'x, -y, -z'
'y, x, -z'
'-y, -x, -z'
'x+1/2, y+1/2, z+1/2'
'-x+1/2, -y+1/2, z+1/2'
'-y+1/2, x+1/2, z+1/2'
'y+1/2, -x+1/2, z+1/2'
'-x+1/2, y+1/2, -z+1/2'
'x+1/2, -y+1/2, -z+1/2'
'y+1/2, x+1/2, -z+1/2'
'-y+1/2, -x+1/2, -z+1/2'
'-x, -y, -z'
'x, y, -z'
'y, -x, -z'
'-y, x, -z'
'x, -y, z'
'-x, y, z'
'-y, -x, z'
'y, x, z'
'-x+1/2, -y+1/2, -z+1/2'
'x+1/2, y+1/2, -z+1/2'
'y+1/2, -x+1/2, -z+1/2'
'-y+1/2, x+1/2, -z+1/2'
'x+1/2, -y+1/2, z+1/2'
'-x+1/2, y+1/2, z+1/2'
'-y+1/2, -x+1/2, z+1/2'
'y+1/2, x+1/2, z+1/2'

loop_
_atom_site_label
_atom_site_type_symbol
_atom_site_fract_x
_atom_site_fract_y
_atom_site_fract_z
_atom_site_U_iso_or_equiv
_atom_site_adp_type
_atom_site_occupancy
_atom_site_symmetry_multiplicity
_atom_site_calc_flag
_atom_site_refinement_flags
_atom_site_disorder_assembly
_atom_site_disorder_group
Sm1 Sm 0.0000 0.5000 0.2500 0.0027(4) Uani 1 8 d S . .
Au1 Au 0.0000 0.0000 0.0000 0.0033(4) Uani 1 16 d S . .
Au2 Au 0.0000 0.5000 0.10511(2) 0.0038(3) Uani 1 4 d S . .
Au3 Au 0.0000 0.0000 0.5000 0.0055(4) Uani 1 16 d S . .
Au4 Au 0.0000 0.0000 0.29235(3) 0.0032(3) Uani 0.933(5) 8 d SP . .
Si4 Si 0.0000 0.0000 0.29235(3) 0.0032(3) Uani 0.07 8 d SP . .
Au5 Au 0.0000 0.0000 0.20794(18) 0.007(2) Uani 0.037(6) 8 d SP . .
Si5 Si 0.0000 0.0000 0.20794(18) 0.007(2) Uani 0.96 8 d SP . .
Al5 Al 0.2503(3) 0.2503(3) 0.05235(10) 0.0043(10) Uani 1 2 d S . .
Al6 Al 0.2502(3) 0.2502(3) 0.15671(11) 0.0052(8) Uani 1 2 d S . .

loop_
_atom_site_aniso_label
_atom_site_aniso_U_11
_atom_site_aniso_U_22
_atom_site_aniso_U_33
_atom_site_aniso_U_23
_atom_site_aniso_U_13
_atom_site_aniso_U_12
Sm1 0.0013(5) 0.0013(5) 0.0054(6) 0.000 0.000 0.000
Au1 0.0036(5) 0.0036(5) 0.0027(6) 0.000 0.000 0.000
Au2 0.0042(4) 0.0041(4) 0.0029(5) 0.000 0.000 0.000
Au3 0.0062(5) 0.0062(5) 0.0043(7) 0.000 0.000 0.000
Au4 0.0037(4) 0.0037(4) 0.0023(5) 0.000 0.000 0.000
Si4 0.0037(4) 0.0037(4) 0.0023(5) 0.000 0.000 0.000
Au5 0.009(2) 0.009(2) 0.003(3) 0.000 0.000 0.000
Si5 0.009(2) 0.009(2) 0.003(3) 0.000 0.000 0.000
Al5 0.0057(15) 0.0057(15) 0.001(2) -0.0005(9) -0.0005(9) -0.0008(12)
Al6 0.0053(13) 0.0053(13) 0.0050(19) 0.0008(8) 0.0008(8) 0.0002(13)

loop_
_atom_type_symbol
_atom_type_description
_atom_type_scat_dispersion_real
_atom_type_scat_dispersion_imag
_atom_type_scat_source
Al Al 0.0645 0.0514 'International Tables Vol C Tables 4.2.6.8 and 6.1.1.4'
Si Si 0.0817 0.0704 'International Tables Vol C Tables 4.2.6.8 and 6.1.1.4'
Sm Sm -0.1638 3.4418 'International Tables Vol C Tables 4.2.6.8 and 6.1.1.4'
Au Au -2.0133 8.8022 'International Tables Vol C Tables 4.2.6.8 and 6.1.1.4'

loop_
_geom_angle_atom_site_label_1
_geom_angle_atom_site_label_2
_geom_angle_atom_site_label_3
_geom_angle
_geom_angle_site_symmetry_1
_geom_angle_site_symmetry_3
_geom_angle_publ_flag
Si5 Sm1 Au5 0.00(17) 25 25 ?
Si5 Sm1 Au5 98.03(6) 25 . ?
Au5 Sm1 Au5 98.03(6) 25 . ?
Si5 Sm1 Si5 136.10(17) 25 25_455 ?
Au5 Sm1 Si5 136.10(17) 25 25_455 ?
Au5 Sm1 Si5 98.03(6) . 25_455 ?
Si5 Sm1 Si5 98.03(6) 25 1_565 ?
Au5 Sm1 Si5 98.03(6) 25 1_565 ?
Au5 Sm1 Si5 136.10(17) . 1_565 ?
Si5 Sm1 Si5 98.03(6) 25_455 1_565 ?
Si5 Sm1 Au5 136.10(17) 25 25_455 ?
Au5 Sm1 Au5 136.10(17) 25 25_455 ?
Au5 Sm1 Au5 98.03(6) . 25_455 ?
Si5 Sm1 Au5 0.00(17) 25_455 25_455 ?
Si5 Sm1 Au5 98.03(6) 1_565 25_455 ?
Si5 Sm1 Au5 98.03(6) 25 1_565 ?
Au5 Sm1 Au5 98.03(6) 25 1_565 ?
Au5 Sm1 Au5 136.10(17) . 1_565 ?
Si5 Sm1 Au5 98.03(6) 25_455 1_565 ?
Si5 Sm1 Au5 0.00(17) 1_565 1_565 ?
Au5 Sm1 Au5 98.03(6) 25_455 1_565 ?
Si5 Sm1 Au4 81.92(3) 25 1_565 ?
Au5 Sm1 Au4 81.92(3) 25 1_565 ?
Au5 Sm1 Au4 179.86(9) . 1_565 ?
Si5 Sm1 Au4 81.92(3) 25_455 1_565 ?
Si5 Sm1 Au4 44.04(9) 1_565 1_565 ?
Au5 Sm1 Au4 81.92(3) 25_455 1_565 ?
Au5 Sm1 Au4 44.04(9) 1_565 1_565 ?
Si5 Sm1 Si4 81.92(3) 25 1_565 ?
Au5 Sm1 Si4 81.92(3) 25 1_565 ?
Au5 Sm1 Si4 179.86(9) . 1_565 ?
Si5 Sm1 Si4 81.92(3) 25_455 1_565 ?
Si5 Sm1 Si4 44.04(9) 1_565 1_565 ?
Au5 Sm1 Si4 81.92(3) 25_455 1_565 ?
Au5 Sm1 Si4 44.04(9) 1_565 1_565 ?
Au4 Sm1 Si4 0.00(3) 1_565 1_565 ?
Si5 Sm1 Si4 179.86(9) 25 25_455 ?
Au5 Sm1 Si4 179.86(9) 25 25_455 ?
Au5 Sm1 Si4 81.92(3) . 25_455 ?
Si5 Sm1 Si4 44.04(9) 25_455 25_455 ?
Si5 Sm1 Si4 81.92(3) 1_565 25_455 ?
Au5 Sm1 Si4 44.04(9) 25_455 25_455 ?
Au5 Sm1 Si4 81.92(3) 1_565 25_455 ?
Au4 Sm1 Si4 98.129(11) 1_565 25_455 ?
Si4 Sm1 Si4 98.129(11) 1_565 25_455 ?
Si5 Sm1 Au4 179.86(9) 25 25_455 ?
Au5 Sm1 Au4 179.86(9) 25 25_455 ?
Au5 Sm1 Au4 81.92(3) . 25_455 ?
Si5 Sm1 Au4 44.04(9) 25_455 25_455 ?
Si5 Sm1 Au4 81.92(3) 1_565 25_455 ?
Au5 Sm1 Au4 44.04(9) 25_455 25_455 ?
Au5 Sm1 Au4 81.92(3) 1_565 25_455 ?
Au4 Sm1 Au4 98.129(11) 1_565 25_455 ?
Si4 Sm1 Au4 98.129(11) 1_565 25_455 ?
Si4 Sm1 Au4 0.00(3) 25_455 25_455 ?
Al5 Au1 Al5 180.00(10) . 17 ?
Al5 Au1 Al5 109.37(13) . 2 ?
Al5 Au1 Al5 70.63(13) 17 2 ?
Al5 Au1 Al5 70.48(6) . 4 ?
Al5 Au1 Al5 109.52(6) 17 4 ?
Al5 Au1 Al5 70.48(6) 2 4 ?
Al5 Au1 Al5 70.48(6) . 3 ?
Al5 Au1 Al5 109.52(6) 17 3 ?
Al5 Au1 Al5 70.48(6) 2 3 ?
Al5 Au1 Al5 109.37(13) 4 3 ?
Al5 Au1 Al5 109.52(6) . 20 ?
Al5 Au1 Al5 70.48(6) 17 20 ?
Al5 Au1 Al5 109.52(6) 2 20 ?
Al5 Au1 Al5 180.00(13) 4 20 ?
Al5 Au1 Al5 70.63(13) 3 20 ?
Al5 Au1 Al5 109.52(6) . 19 ?
Al5 Au1 Al5 70.48(6) 17 19 ?
Al5 Au1 Al5 109.52(6) 2 19 ?
Al5 Au1 Al5 70.63(13) 4 19 ?
Al5 Au1 Al5 180.00(13) 3 19 ?
Al5 Au1 Al5 109.37(13) 20 19 ?
Al5 Au1 Al5 70.63(13) . 18 ?
Al5 Au1 Al5 109.37(13) 17 18 ?
Al5 Au1 Al5 180.00(13) 2 18 ?
Al5 Au1 Al5 109.52(6) 4 18 ?
Al5 Au1 Al5 109.52(6) 3 18 ?
Al5 Au1 Al5 70.48(6) 20 18 ?
Al5 Au1 Al5 70.48(6) 19 18 ?
Al6 Au2 Al6 70.90(13) 4_565 2_565 ?
Al6 Au2 Al6 110.07(12) 4_565 3 ?
Al6 Au2 Al6 70.76(13) 2_565 3 ?
Al6 Au2 Al6 70.76(13) 4_565 . ?
Al6 Au2 Al6 110.07(12) 2_565 . ?
Al6 Au2 Al6 70.90(13) 3 . ?
Al6 Au2 Al5 179.40(8) 4_565 3 ?
Al6 Au2 Al5 109.38(9) 2_565 3 ?
Al6 Au2 Al5 70.53(7) 3 3 ?
Al6 Au2 Al5 109.56(9) . 3 ?
Al6 Au2 Al5 109.38(9) 4_565 . ?
Al6 Au2 Al5 179.40(8) 2_565 . ?
Al6 Au2 Al5 109.56(9) 3 . ?
Al6 Au2 Al5 70.53(7) . . ?
Al5 Au2 Al5 70.34(12) 3 . ?
Al6 Au2 Al5 109.56(9) 4_565 2_565 ?
Al6 Au2 Al5 70.53(7) 2_565 2_565 ?
Al6 Au2 Al5 109.38(9) 3 2_565 ?
Al6 Au2 Al5 179.40(8) . 2_565 ?
Al5 Au2 Al5 70.12(12) 3 2_565 ?
Al5 Au2 Al5 108.87(10) . 2_565 ?
Al6 Au2 Al5 70.53(7) 4_565 4_565 ?
Al6 Au2 Al5 109.56(9) 2_565 4_565 ?
Al6 Au2 Al5 179.40(8) 3 4_565 ?
Al6 Au2 Al5 109.38(9) . 4_565 ?
Al5 Au2 Al5 108.87(10) 3 4_565 ?
Al5 Au2 Al5 70.12(12) . 4_565 ?
Al5 Au2 Al5 70.34(12) 2_565 4_565 ?
Al5 Au3 Al5 180.00(10) 26_445 10 ?
Al5 Au3 Al5 109.22(13) 26_445 25 ?
Al5 Au3 Al5 70.78(13) 10 25 ?
Al5 Au3 Al5 70.41(6) 26_445 28_545 ?
Al5 Au3 Al5 109.59(6) 10 28_545 ?
Al5 Au3 Al5 70.41(6) 25 28_545 ?
Al5 Au3 Al5 70.41(6) 26_445 27_455 ?
Al5 Au3 Al5 109.59(6) 10 27_455 ?
Al5 Au3 Al5 70.41(6) 25 27_455 ?
Al5 Au3 Al5 109.22(13) 28_545 27_455 ?
Al5 Au3 Al5 109.59(6) 26_445 12_455 ?
Al5 Au3 Al5 70.41(6) 10 12_455 ?
Al5 Au3 Al5 109.59(6) 25 12_455 ?
Al5 Au3 Al5 180.00(10) 28_545 12_455 ?
Al5 Au3 Al5 70.78(13) 27_455 12_455 ?
Al5 Au3 Al5 109.59(6) 26_445 11_545 ?
Al5 Au3 Al5 70.41(6) 10 11_545 ?
Al5 Au3 Al5 109.59(6) 25 11_545 ?
Al5 Au3 Al5 70.78(13) 28_545 11_545 ?
Al5 Au3 Al5 180.00(10) 27_455 11_545 ?
Al5 Au3 Al5 109.22(13) 12_455 11_545 ?
Al5 Au3 Al5 70.78(13) 26_445 9_445 ?
Al5 Au3 Al5 109.22(13) 10 9_445 ?
Al5 Au3 Al5 180.0 25 9_445 ?
Al5 Au3 Al5 109.59(6) 28_545 9_445 ?
Al5 Au3 Al5 109.59(6) 27_455 9_445 ?
Al5 Au3 Al5 70.41(6) 12_455 9_445 ?
Al5 Au3 Al5 70.41(6) 11_545 9_445 ?
Au5 Au4 Al6 124.64(7) . 25 ?
Au5 Au4 Al6 124.64(7) . 26_445 ?
Al6 Au4 Al6 110.72(14) 25 26_445 ?
Au5 Au4 Al6 124.64(7) . 28_545 ?
Al6 Au4 Al6 71.15(7) 25 28_545 ?
Al6 Au4 Al6 71.15(7) 26_445 28_545 ?
Au5 Au4 Al6 124.64(7) . 27_455 ?
Al6 Au4 Al6 71.15(7) 25 27_455 ?
Al6 Au4 Al6 71.15(7) 26_445 27_455 ?
Al6 Au4 Al6 110.72(14) 28_545 27_455 ?
Au5 Au4 Sm1 67.912(15) . 25_455 ?
Al6 Au4 Sm1 138.834(11) 25 25_455 ?
Al6 Au4 Sm1 71.01(5) 26_445 25_455 ?
Al6 Au4 Sm1 138.834(11) 28_545 25_455 ?
Al6 Au4 Sm1 71.01(5) 27_455 25_455 ?
Au5 Au4 Sm1 67.912(15) . 1_545 ?
Al6 Au4 Sm1 138.834(11) 25 1_545 ?
Al6 Au4 Sm1 71.01(5) 26_445 1_545 ?
Al6 Au4 Sm1 71.01(5) 28_545 1_545 ?
Al6 Au4 Sm1 138.834(11) 27_455 1_545 ?
Sm1 Au4 Sm1 81.871(11) 25_455 1_545 ?
Au5 Au4 Sm1 67.912(15) . . ?
Al6 Au4 Sm1 71.01(5) 25 . ?
Al6 Au4 Sm1 138.834(11) 26_445 . ?
Al6 Au4 Sm1 138.834(11) 28_545 . ?
Al6 Au4 Sm1 71.01(5) 27_455 . ?
Sm1 Au4 Sm1 81.871(11) 25_455 . ?
Sm1 Au4 Sm1 135.82(3) 1_545 . ?
Au5 Au4 Sm1 67.912(15) . 25 ?
Al6 Au4 Sm1 71.01(5) 25 25 ?
Al6 Au4 Sm1 138.834(11) 26_445 25 ?
Al6 Au4 Sm1 71.01(5) 28_545 25 ?
Al6 Au4 Sm1 138.834(11) 27_455 25 ?
Sm1 Au4 Sm1 135.82(3) 25_455 25 ?
Sm1 Au4 Sm1 81.871(11) 1_545 25 ?
Sm1 Au4 Sm1 81.871(11) . 25 ?
Au4 Au5 Al6 124.75(12) . 2 ?
Au4 Au5 Al6 124.75(12) . . ?
Al6 Au5 Al6 110.5(2) 2 . ?
Au4 Au5 Al6 124.75(12) . 4 ?
Al6 Au5 Al6 71.04(11) 2 4 ?
Al6 Au5 Al6 71.04(11) . 4 ?
Au4 Au5 Al6 124.75(12) . 3 ?
Al6 Au5 Al6 71.04(11) 2 3 ?
Al6 Au5 Al6 71.04(11) . 3 ?
Al6 Au5 Al6 110.5(2) 4 3 ?
Au4 Au5 Sm1 68.05(9) . . ?
Al6 Au5 Sm1 138.76(5) 2 . ?
Al6 Au5 Sm1 70.98(5) . . ?
Al6 Au5 Sm1 138.76(5) 4 . ?
Al6 Au5 Sm1 70.98(5) 3 . ?
Au4 Au5 Sm1 68.05(9) . 25 ?
Al6 Au5 Sm1 138.76(5) 2 25 ?
Al6 Au5 Sm1 70.98(5) . 25 ?
Al6 Au5 Sm1 70.98(5) 4 25 ?
Al6 Au5 Sm1 138.76(5) 3 25 ?
Sm1 Au5 Sm1 81.97(6) . 25 ?
Au4 Au5 Sm1 68.05(9) . 1_545 ?
Al6 Au5 Sm1 70.98(5) 2 1_545 ?
Al6 Au5 Sm1 138.76(5) . 1_545 ?
Al6 Au5 Sm1 70.98(5) 4 1_545 ?
Al6 Au5 Sm1 138.76(5) 3 1_545 ?
Sm1 Au5 Sm1 136.10(17) . 1_545 ?
Sm1 Au5 Sm1 81.97(6) 25 1_545 ?
Au4 Au5 Sm1 68.05(9) . 25_455 ?
Al6 Au5 Sm1 70.98(5) 2 25_455 ?
Al6 Au5 Sm1 138.76(5) . 25_455 ?
Al6 Au5 Sm1 138.76(5) 4 25_455 ?
Al6 Au5 Sm1 70.98(5) 3 25_455 ?
Sm1 Au5 Sm1 81.97(6) . 25_455 ?
Sm1 Au5 Sm1 136.10(17) 25 25_455 ?
Sm1 Au5 Sm1 81.97(6) 1_545 25_455 ?
Au3 Al5 Au1 109.30(10) 9_554 . ?
Au3 Al5 Au2 109.74(8) 9_554 3_655 ?
Au1 Al5 Au2 109.59(8) . 3_655 ?
Au3 Al5 Au2 109.74(8) 9_554 . ?
Au1 Al5 Au2 109.59(8) . . ?
Au2 Al5 Au2 108.87(10) 3_655 . ?
Au3 Al5 Al5 54.80(3) 9_554 4_565 ?
Au1 Al5 Al5 125.24(3) . 4_565 ?
Au2 Al5 Al5 125.17(6) 3_655 4_565 ?
Au2 Al5 Al5 54.94(6) . 4_565 ?
Au3 Al5 Al5 54.80(3) 9_554 3_655 ?
Au1 Al5 Al5 125.24(3) . 3_655 ?
Au2 Al5 Al5 54.94(6) 3_655 3_655 ?
Au2 Al5 Al5 125.17(6) . 3_655 ?
Al5 Al5 Al5 90.0 4_565 3_655 ?
Au3 Al5 Al6 125.41(12) 9_554 . ?
Au1 Al5 Al6 125.29(12) . . ?
Au2 Al5 Al6 54.44(5) 3_655 . ?
Au2 Al5 Al6 54.44(5) . . ?
Al5 Al5 Al6 90.02(6) 4_565 . ?
Al5 Al5 Al6 90.02(6) 3_655 . ?
Au3 Al5 Al5 125.20(3) 9_554 3 ?
Au1 Al5 Al5 54.76(3) . 3 ?
Au2 Al5 Al5 125.06(6) 3_655 3 ?
Au2 Al5 Al5 54.83(6) . 3 ?
Al5 Al5 Al5 90.0 4_565 3 ?
Al5 Al5 Al5 180.0 3_655 3 ?
Al6 Al5 Al5 89.98(6) . 3 ?
Au3 Al5 Al5 125.20(3) 9_554 4 ?
Au1 Al5 Al5 54.76(3) . 4 ?
Au2 Al5 Al5 54.83(6) 3_655 4 ?
Au2 Al5 Al5 125.06(6) . 4 ?
Al5 Al5 Al5 180.00(16) 4_565 4 ?
Al5 Al5 Al5 90.0 3_655 4 ?
Al6 Al5 Al5 89.98(6) . 4 ?
Al5 Al5 Al5 90.0 3 4 ?
Au3 Al5 Al5 54.61(6) 9_554 18 ?
Au1 Al5 Al5 54.69(6) . 18 ?
Au2 Al5 Al5 125.56(5) 3_655 18 ?
Au2 Al5 Al5 125.56(5) . 18 ?
Al5 Al5 Al5 90.0 4_565 18 ?
Al5 Al5 Al5 90.0 3_655 18 ?
Al6 Al5 Al5 179.98(10) . 18 ?
Al5 Al5 Al5 90.0 3 18 ?
Al5 Al5 Al5 90.0 4 18 ?
Si4 Al6 Au4 0.00(3) 25 25 ?
Si4 Al6 Au5 110.61(15) 25 . ?
Au4 Al6 Au5 110.61(15) 25 . ?
Si4 Al6 Au2 109.04(8) 25 . ?
Au4 Al6 Au2 109.04(8) 25 . ?
Au5 Al6 Au2 109.03(9) . . ?
Si4 Al6 Au2 109.04(8) 25 3_655 ?
Au4 Al6 Au2 109.04(8) 25 3_655 ?
Au5 Al6 Au2 109.03(9) . 3_655 ?
Au2 Al6 Au2 110.07(12) . 3_655 ?
Si4 Al6 Al6 54.42(4) 25 4_565 ?
Au4 Al6 Al6 54.42(4) 25 4_565 ?
Au5 Al6 Al6 125.52(6) . 4_565 ?
Au2 Al6 Al6 54.62(6) . 4_565 ?
Au2 Al6 Al6 125.45(6) 3_655 4_565 ?
Si4 Al6 Al6 54.42(4) 25 3_655 ?
Au4 Al6 Al6 54.42(4) 25 3_655 ?
Au5 Al6 Al6 125.52(6) . 3_655 ?
Au2 Al6 Al6 125.45(6) . 3_655 ?
Au2 Al6 Al6 54.62(6) 3_655 3_655 ?
Al6 Al6 Al6 90.0 4_565 3_655 ?
Si4 Al6 Al5 124.62(12) 25 . ?
Au4 Al6 Al5 124.62(12) 25 . ?
Au5 Al6 Al5 124.77(15) . . ?
Au2 Al6 Al5 55.04(6) . . ?
Au2 Al6 Al5 55.04(6) 3_655 . ?
Al6 Al6 Al5 89.98(6) 4_565 . ?
Al6 Al6 Al5 89.98(6) 3_655 . ?
Si4 Al6 Al6 125.58(4) 25 4 ?
Au4 Al6 Al6 125.58(4) 25 4 ?
Au5 Al6 Al6 54.48(6) . 4 ?
Au2 Al6 Al6 125.38(6) . 4 ?
Au2 Al6 Al6 54.55(6) 3_655 4 ?
Al6 Al6 Al6 180.00(16) 4_565 4 ?
Al6 Al6 Al6 90.0 3_655 4 ?
Al5 Al6 Al6 90.02(6) . 4 ?
Si4 Al6 Al6 125.58(4) 25 3 ?
Au4 Al6 Al6 125.58(4) 25 3 ?
Au5 Al6 Al6 54.48(6) . 3 ?
Au2 Al6 Al6 54.55(6) . 3 ?
Au2 Al6 Al6 125.38(6) 3_655 3 ?
Al6 Al6 Al6 90.0 4_565 3 ?
Al6 Al6 Al6 180.00(16) 3_655 3 ?
Al5 Al6 Al6 90.02(6) . 3 ?
Al6 Al6 Al6 90.0 4 3 ?
Si4 Al6 Sm1 63.55(6) 25 25 ?
Au4 Al6 Sm1 63.55(6) 25 25 ?
Au5 Al6 Sm1 63.42(9) . 25 ?
Au2 Al6 Sm1 163.31(9) . 25 ?
Au2 Al6 Sm1 86.62(3) 3_655 25 ?
Al6 Al6 Sm1 116.04(4) 4_565 25 ?
Al6 Al6 Sm1 64.00(4) 3_655 25 ?
Al5 Al6 Sm1 141.66(3) . 25 ?
Al6 Al6 Sm1 63.96(4) 4 25 ?
Al6 Al6 Sm1 116.00(4) 3 25 ?

loop_
_geom_bond_atom_site_label_1
_geom_bond_atom_site_label_2
_geom_bond_distance
_geom_bond_site_symmetry_2
_geom_bond_publ_flag
Sm1 Si5 3.217(2) 25 ?
Sm1 Au5 3.217(2) 25 ?
Sm1 Au5 3.217(2) . ?
Sm1 Si5 3.217(2) 25_455 ?
Sm1 Si5 3.217(2) 1_565 ?
Sm1 Au5 3.217(2) 25_455 ?
Sm1 Au5 3.217(2) 1_565 ?
Sm1 Au4 3.2205(4) 1_565 ?
Sm1 Si4 3.2205(4) 1_565 ?
Sm1 Si4 3.2205(4) 25_455 ?
Sm1 Au4 3.2205(4) 25_455 ?
Au1 Al5 2.589(3) . ?
Au1 Al5 2.589(3) 17 ?
Au1 Al5 2.589(3) 2 ?
Au1 Al5 2.589(3) 4 ?
Au1 Al5 2.589(3) 3 ?
Au1 Al5 2.589(3) 20 ?
Au1 Al5 2.589(3) 19 ?
Au1 Al5 2.589(3) 18 ?
Au2 Al6 2.5748(19) 4_565 ?
Au2 Al6 2.5748(19) 2_565 ?
Au2 Al6 2.5748(19) 3 ?
Au2 Al6 2.5748(19) . ?
Au2 Al5 2.5939(17) 3 ?
Au2 Al5 2.5939(17) . ?
Au2 Al5 2.5939(17) 2_565 ?
Au2 Al5 2.5939(17) 4_565 ?
Au3 Al5 2.585(3) 26_445 ?
Au3 Al5 2.585(3) 10 ?
Au3 Al5 2.585(3) 25 ?
Au3 Al5 2.585(3) 28_545 ?
Au3 Al5 2.585(3) 27_455 ?
Au3 Al5 2.585(3) 12_455 ?
Au3 Al5 2.585(3) 11_545 ?
Au3 Al5 2.585(3) 9_445 ?
Au4 Au5 2.414(5) . ?
Au4 Al6 2.563(3) 25 ?
Au4 Al6 2.563(3) 26_445 ?
Au4 Al6 2.563(3) 28_545 ?
Au4 Al6 2.563(3) 27_455 ?
Au4 Sm1 3.2205(4) 25_455 ?
Au4 Sm1 3.2205(4) 1_545 ?
Au4 Sm1 3.2205(4) 25 ?
Au5 Al6 2.570(4) 2 ?
Au5 Al6 2.570(4) . ?
Au5 Al6 2.570(4) 4 ?
Au5 Al6 2.570(4) 3 ?
Au5 Sm1 3.217(2) 25 ?
Au5 Sm1 3.217(2) 1_545 ?
Au5 Sm1 3.217(2) 25_455 ?
Al5 Au3 2.585(3) 9_554 ?
Al5 Au2 2.5939(17) 3_655 ?
Al5 Al5 2.980(4) 4_565 ?
Al5 Al5 2.980(4) 3_655 ?
Al5 Al6 2.984(4) . ?
Al5 Al5 2.988(4) 3 ?
Al5 Al5 2.988(4) 4 ?
Al5 Al5 2.994(6) 18 ?
Al6 Si4 2.563(3) 25 ?
Al6 Au4 2.563(3) 25 ?
Al6 Au2 2.5748(19) 3_655 ?
Al6 Al6 2.982(4) 4_565 ?
Al6 Al6 2.982(4) 3_655 ?
Al6 Al6 2.987(4) 4 ?
Al6 Al6 2.987(4) 3 ?
Al6 Sm1 3.401(3) 25 ?
